data_4309619
loop_
_publ_author_name
'Richard D. Adams'
'Burjor Captain'
'Lei Zhu'

_publ_section_title
;
Synthesis of PtRu5(CO)14(PBut3)(\m-H)2(\m6-C) and Its Reactions with
Pt(PBut3)2, HGePh3, and HSnPh3
;
_journal_name_full 'Inorganic Chemistry'
_journal_page_first 6623
_journal_page_last 6631
_journal_paper_doi 10.1021/ic051007q
_journal_volume 44
_journal_year 2005
_chemical_formula_sum 'C47 H52 Ge O13 P Pt Ru5'
_chemical_formula_weight 1628.89
_chemical_name_systematic
; 
 ? 
;
_space_group_IT_number 14
_symmetry_cell_setting monoclinic
_symmetry_space_group_name_Hall '-P 2ybc'
_symmetry_space_group_name_H-M 'P 1 21/c 1'
_atom_sites_solution_hydrogens geom
_atom_sites_solution_primary direct
_atom_sites_solution_secondary difmap
_audit_creation_method SHELXL-97
_cell_angle_alpha 90.00
_cell_angle_beta 91.5610(10)
_cell_angle_gamma 90.00
_cell_formula_units_Z 4
_cell_length_a 10.0021(6)
_cell_length_b 15.1699(10)
_cell_length_c 36.261(2)
_cell_measurement_reflns_used 5783
_cell_measurement_temperature 296(2)
_cell_measurement_theta_max 25.65
_cell_measurement_theta_min 2.35
_cell_volume 5499.9(6)
_computing_cell_refinement 'SAINT+  V6.2 (Bruker, 2001)'
_computing_data_collection 'SMART V5.625 (Bruker, 2001)'
_computing_data_reduction 'SAINT+  V6.2'
_computing_molecular_graphics 'SHELXTL V6.1 (Sheldrick, 1997)'
_computing_publication_material 'SHELXTL V6.1'
_computing_structure_refinement 'SHELXL-97 (Sheldrick, 1997)'
_computing_structure_solution 'SHELXS-97 (Sheldrick, 1990)'
_diffrn_ambient_temperature 296(2)
_diffrn_measured_fraction_theta_full 0.997
_diffrn_measured_fraction_theta_max 0.997
_diffrn_measurement_device_type 'Bruker SMART APEX CCD diffractometer'
_diffrn_measurement_method 'omega scans'
_diffrn_radiation_monochromator graphite
_diffrn_radiation_source 'fine-focus sealed tube'
_diffrn_radiation_type MoK\a
_diffrn_radiation_wavelength 0.71073
_diffrn_reflns_av_R_equivalents 0.0480
_diffrn_reflns_av_sigmaI/netI 0.0454
_diffrn_reflns_limit_h_max 13
_diffrn_reflns_limit_h_min -13
_diffrn_reflns_limit_k_max 20
_diffrn_reflns_limit_k_min -20
_diffrn_reflns_limit_l_max 46
_diffrn_reflns_limit_l_min -48
_diffrn_reflns_number 57034
_diffrn_reflns_theta_full 28.38
_diffrn_reflns_theta_max 28.38
_diffrn_reflns_theta_min 1.46
_diffrn_standards_decay_% <1
_exptl_absorpt_coefficient_mu 4.494
_exptl_absorpt_correction_T_max 1.000
_exptl_absorpt_correction_T_min 0.502
_exptl_absorpt_correction_type SADBS
_exptl_absorpt_process_details '(SADABS, Bruker, 1997)'
_exptl_crystal_colour DarkRed
_exptl_crystal_density_diffrn 1.967
_exptl_crystal_density_method 'not measured'
_exptl_crystal_description Prism
_exptl_crystal_F_000 3132
_exptl_crystal_size_max 0.25
_exptl_crystal_size_mid 0.20
_exptl_crystal_size_min 0.10
_refine_diff_density_max 1.368
_refine_diff_density_min -0.873
_refine_diff_density_rms 0.149
_refine_ls_extinction_method none
_refine_ls_goodness_of_fit_ref 1.158
_refine_ls_hydrogen_treatment mixed
_refine_ls_matrix_type full
_refine_ls_number_parameters 619
_refine_ls_number_reflns 13749
_refine_ls_number_restraints 3
_refine_ls_restrained_S_all 1.158
_refine_ls_R_factor_all 0.0718
_refine_ls_R_factor_gt 0.0508
_refine_ls_shift/su_max 0.000
_refine_ls_shift/su_mean 0.000
_refine_ls_structure_factor_coef Fsqd
_refine_ls_weighting_details 'calc w=1/[\s^2^(Fo^2^)+(0.0360P)^2^+15.9500P] where P=(Fo^2^+2Fc^2^)/3'
_refine_ls_weighting_scheme calc
_refine_ls_wR_factor_gt 0.1031
_refine_ls_wR_factor_ref 0.1101
_reflns_number_gt 10686
_reflns_number_total 13749
_reflns_threshold_expression >2sigma(I)
_cod_data_source_file ic051007qsi20050621_100257_3.cif
_cod_data_source_block lzh2ru5s
_cod_depositor_comments
;
The following automatic conversions were performed:
'_symmetry_cell_setting' value 'Monoclinic' changed to 'monoclinic'
according to '/home/saulius/struct/CIF-dictionaries/cif_core.dic'
dictionary named 'cif_core.dic' version 2.4.1 from 2010-06-29.

Automatic conversion script
Id: cif_fix_enum 1527 2010-12-29 10:47:43Z saulius 
;
_cod_original_cell_volume 5499.8(6)
_cod_database_code 4309619

loop_
_symmetry_equiv_pos_as_xyz
'x, y, z'
'-x, y+1/2, -z+1/2'
'-x, -y, -z'
'x, -y-1/2, z-1/2'

loop_
_atom_site_label
_atom_site_type_symbol
_atom_site_fract_x
_atom_site_fract_y
_atom_site_fract_z
_atom_site_U_iso_or_equiv
_atom_site_adp_type
_atom_site_occupancy
_atom_site_symmetry_multiplicity
_atom_site_calc_flag
_atom_site_refinement_flags
_atom_site_disorder_assembly
_atom_site_disorder_group
Pt1 Pt 0.24577(3) 0.046443(17) 0.088323(7) 0.03889(7) Uani 1 1 d . . .
Ru1 Ru -0.18091(5) 0.26349(4) 0.110564(14) 0.03928(13) Uani 1 1 d . . .
Ru2 Ru 0.03534(6) 0.37477(4) 0.089341(15) 0.04101(13) Uani 1 1 d . . .
Ru3 Ru 0.18952(5) 0.21664(3) 0.077665(14) 0.03536(12) Uani 1 1 d . . .
Ru4 Ru -0.01390(5) 0.11211(3) 0.101770(14) 0.03670(12) Uani 1 1 d . . .
Ru5 Ru 0.07340(5) 0.25290(3) 0.149696(13) 0.03401(11) Uani 1 1 d . . .
Ge1 Ge 0.05541(6) 0.33744(4) 0.209699(18) 0.03617(15) Uani 1 1 d . . .
P1 P 0.2981(2) -0.10282(12) 0.10215(5) 0.0449(4) Uani 1 1 d . . .
O11 O -0.3013(6) 0.2555(5) 0.03281(16) 0.0807(19) Uani 1 1 d . . .
O12 O -0.3833(6) 0.1440(4) 0.1458(2) 0.0796(19) Uani 1 1 d . . .
O13 O -0.3418(6) 0.4253(4) 0.13218(18) 0.0781(18) Uani 1 1 d . . .
O21 O -0.0490(8) 0.3919(5) 0.00867(17) 0.095(2) Uani 1 1 d . . .
O22 O -0.0933(8) 0.5433(5) 0.1157(2) 0.107(3) Uani 1 1 d . . .
O23 O 0.2952(7) 0.4744(5) 0.0815(2) 0.095(2) Uani 1 1 d . . .
O31 O 0.1804(7) 0.1877(5) -0.00346(16) 0.094(2) Uani 1 1 d . . .
O32 O 0.4616(6) 0.3065(4) 0.07922(19) 0.0806(19) Uani 1 1 d . . .
O41 O -0.1279(8) 0.0385(5) 0.03148(18) 0.098(2) Uani 1 1 d . . .
O42 O -0.1761(6) -0.0078(4) 0.15057(17) 0.0732(17) Uani 1 1 d . . .
O51 O 0.3718(5) 0.2557(5) 0.16514(17) 0.083(2) Uani 1 1 d . . .
O52 O 0.0535(7) 0.0954(4) 0.20047(14) 0.0693(16) Uani 1 1 d . . .
O53 O 0.5014(7) 0.1064(5) 0.0559(2) 0.096(2) Uani 1 1 d . . .
C1 C 0.0084(6) 0.2405(4) 0.09371(17) 0.0363(13) Uani 1 1 d . . .
C11 C -0.2606(7) 0.2581(5) 0.0619(2) 0.0512(18) Uani 1 1 d . . .
C12 C -0.3084(7) 0.1863(6) 0.1327(2) 0.0539(18) Uani 1 1 d . . .
C13 C -0.2804(7) 0.3667(5) 0.1244(2) 0.0521(18) Uani 1 1 d . . .
C21 C -0.0174(9) 0.3873(5) 0.0385(2) 0.0576(19) Uani 1 1 d . . .
C22 C -0.0508(9) 0.4808(5) 0.1057(2) 0.062(2) Uani 1 1 d . . .
C23 C 0.1998(8) 0.4334(6) 0.0832(2) 0.059(2) Uani 1 1 d . . .
C31 C 0.1867(7) 0.1978(5) 0.02758(19) 0.0512(18) Uani 1 1 d . . .
C32 C 0.3609(8) 0.2708(5) 0.0775(2) 0.0546(18) Uani 1 1 d . . .
C41 C -0.0843(8) 0.0636(5) 0.0587(2) 0.0547(19) Uani 1 1 d . . .
C42 C -0.1193(7) 0.0370(5) 0.1318(2) 0.0500(17) Uani 1 1 d . . .
C51 C 0.2613(7) 0.2532(5) 0.15690(19) 0.0511(18) Uani 1 1 d . . .
C52 C 0.0589(7) 0.1509(5) 0.17968(19) 0.0454(16) Uani 1 1 d . . .
C53 C 0.4040(9) 0.0855(5) 0.0685(2) 0.063(2) Uani 1 1 d . . .
C61 C 0.1665(9) -0.1833(5) 0.0853(2) 0.063(2) Uani 1 1 d . . .
C62 C 0.1639(13) -0.1906(10) 0.0441(3) 0.130(5) Uani 1 1 d . . .
H62A H 0.0879 -0.2250 0.0361 0.195 Uiso 1 1 calc R . .
H62B H 0.2444 -0.2187 0.0363 0.195 Uiso 1 1 calc R . .
H62C H 0.1577 -0.1328 0.0334 0.195 Uiso 1 1 calc R . .
C63 C 0.0261(10) -0.1544(7) 0.0942(3) 0.088(3) Uani 1 1 d . . .
H63A H 0.0071 -0.0989 0.0824 0.132 Uiso 1 1 calc R . .
H63B H 0.0189 -0.1481 0.1204 0.132 Uiso 1 1 calc R . .
H63C H -0.0367 -0.1978 0.0853 0.132 Uiso 1 1 calc R . .
C64 C 0.1757(13) -0.2771(7) 0.1031(4) 0.116(4) Uani 1 1 d . . .
H64A H 0.1787 -0.2717 0.1295 0.173 Uiso 1 1 calc R . .
H64B H 0.2554 -0.3060 0.0952 0.173 Uiso 1 1 calc R . .
H64C H 0.0988 -0.3111 0.0955 0.173 Uiso 1 1 calc R . .
C65 C 0.4629(10) -0.1375(6) 0.0810(3) 0.073(2) Uani 1 1 d . . .
C66 C 0.5801(9) -0.0848(7) 0.0981(3) 0.093(3) Uani 1 1 d . . .
H66A H 0.6590 -0.0949 0.0842 0.140 Uiso 1 1 calc R . .
H66B H 0.5959 -0.1034 0.1232 0.140 Uiso 1 1 calc R . .
H66C H 0.5588 -0.0231 0.0977 0.140 Uiso 1 1 calc R . .
C67 C 0.4609(11) -0.1153(8) 0.0398(3) 0.099(4) Uani 1 1 d . . .
H67A H 0.4076 -0.0636 0.0354 0.148 Uiso 1 1 calc R . .
H67B H 0.4234 -0.1638 0.0260 0.148 Uiso 1 1 calc R . .
H67C H 0.5506 -0.1046 0.0321 0.148 Uiso 1 1 calc R . .
C68 C 0.5000(13) -0.2368(7) 0.0866(4) 0.133(5) Uani 1 1 d . . .
H68A H 0.5761 -0.2509 0.0722 0.199 Uiso 1 1 calc R . .
H68B H 0.4256 -0.2730 0.0789 0.199 Uiso 1 1 calc R . .
H68C H 0.5211 -0.2474 0.1122 0.199 Uiso 1 1 calc R . .
C69 C 0.3159(10) -0.1085(6) 0.1543(2) 0.065(2) Uani 1 1 d . . .
C70 C 0.3809(18) -0.1893(9) 0.1698(4) 0.159(7) Uani 1 1 d . . .
H70A H 0.3850 -0.1854 0.1963 0.238 Uiso 1 1 calc R . .
H70B H 0.4698 -0.1942 0.1607 0.238 Uiso 1 1 calc R . .
H70C H 0.3297 -0.2402 0.1625 0.238 Uiso 1 1 calc R . .
C71 C 0.1794(12) -0.1005(7) 0.1716(2) 0.089(3) Uani 1 1 d . . .
H71A H 0.1278 -0.1525 0.1661 0.133 Uiso 1 1 calc R . .
H71B H 0.1337 -0.0498 0.1617 0.133 Uiso 1 1 calc R . .
H71C H 0.1906 -0.0943 0.1978 0.133 Uiso 1 1 calc R . .
C72 C 0.3903(13) -0.0247(8) 0.1677(3) 0.113(4) Uani 1 1 d . . .
H72A H 0.3981 -0.0251 0.1942 0.170 Uiso 1 1 calc R . .
H72B H 0.3412 0.0265 0.1597 0.170 Uiso 1 1 calc R . .
H72C H 0.4780 -0.0234 0.1576 0.170 Uiso 1 1 calc R . .
C73 C 0.1160(6) 0.2701(4) 0.25314(17) 0.0377(14) Uani 1 1 d . . .
C74 C 0.2508(8) 0.2626(5) 0.2613(2) 0.060(2) Uani 1 1 d . . .
H74 H 0.3120 0.2882 0.2457 0.072 Uiso 1 1 calc R . .
C75 C 0.2970(9) 0.2173(6) 0.2926(3) 0.073(3) Uani 1 1 d . . .
H75 H 0.3885 0.2127 0.2976 0.088 Uiso 1 1 calc R . .
C76 C 0.2097(10) 0.1798(6) 0.3159(2) 0.075(3) Uani 1 1 d . . .
H76 H 0.2405 0.1510 0.3371 0.090 Uiso 1 1 calc R . .
C77 C 0.0767(10) 0.1849(6) 0.3078(2) 0.070(2) Uani 1 1 d . . .
H77 H 0.0164 0.1579 0.3233 0.084 Uiso 1 1 calc R . .
C78 C 0.0303(8) 0.2293(5) 0.2772(2) 0.059(2) Uani 1 1 d . . .
H78 H -0.0614 0.2321 0.2725 0.071 Uiso 1 1 calc R . .
C79 C 0.1650(7) 0.4451(4) 0.21440(19) 0.0439(15) Uani 1 1 d . . .
C80 C 0.2327(8) 0.4834(5) 0.1857(2) 0.060(2) Uani 1 1 d . . .
H80 H 0.2248 0.4592 0.1621 0.072 Uiso 1 1 calc R . .
C81 C 0.3120(9) 0.5571(6) 0.1915(3) 0.074(3) Uani 1 1 d . . .
H81 H 0.3557 0.5826 0.1719 0.088 Uiso 1 1 calc R . .
C82 C 0.3260(9) 0.5923(6) 0.2259(3) 0.071(2) Uani 1 1 d . . .
H82 H 0.3785 0.6423 0.2297 0.085 Uiso 1 1 calc R . .
C83 C 0.2637(9) 0.5546(5) 0.2544(3) 0.070(2) Uani 1 1 d . . .
H83 H 0.2751 0.5778 0.2780 0.084 Uiso 1 1 calc R . .
C84 C 0.1834(9) 0.4820(5) 0.2486(2) 0.065(2) Uani 1 1 d . . .
H84 H 0.1403 0.4572 0.2685 0.078 Uiso 1 1 calc R . .
C85 C -0.1322(7) 0.3693(5) 0.21742(17) 0.0405(15) Uani 1 1 d . . .
C86 C -0.1738(8) 0.4561(5) 0.2224(2) 0.0527(18) Uani 1 1 d . . .
H86 H -0.1113 0.5014 0.2234 0.063 Uiso 1 1 calc R . .
C87 C -0.3098(9) 0.4747(6) 0.2259(2) 0.066(2) Uani 1 1 d . . .
H87 H -0.3379 0.5329 0.2280 0.079 Uiso 1 1 calc R . .
C88 C -0.4012(8) 0.4083(6) 0.2262(2) 0.064(2) Uani 1 1 d . . .
H88 H -0.4909 0.4215 0.2295 0.077 Uiso 1 1 calc R . .
C89 C -0.3634(7) 0.3229(6) 0.22189(19) 0.0538(19) Uani 1 1 d . . .
H89 H -0.4268 0.2780 0.2215 0.065 Uiso 1 1 calc R . .
C90 C -0.2293(7) 0.3035(5) 0.21800(18) 0.0473(16) Uani 1 1 d . . .
H90 H -0.2033 0.2449 0.2157 0.057 Uiso 1 1 calc R . .
C1S C 0.717(2) 0.5963(16) 0.0320(7) 0.249(11) Uiso 1 1 d D . .
H1S1 H 0.6815 0.6460 0.0186 0.373 Uiso 1 1 calc R . .
H1S2 H 0.8016 0.5798 0.0221 0.373 Uiso 1 1 calc R . .
H1S3 H 0.7294 0.6118 0.0576 0.373 Uiso 1 1 calc R . .
C3S C 0.508(3) 0.551(2) 0.0042(11) 0.37(2) Uiso 1 1 d D . .
H3S1 H 0.5333 0.5862 -0.0167 0.440 Uiso 1 1 calc R . .
H3S2 H 0.4341 0.5766 0.0172 0.440 Uiso 1 1 calc R . .
C2S C 0.622(3) 0.5208(14) 0.0286(9) 0.340(18) Uiso 1 1 d D . .
H2S1 H 0.5906 0.5041 0.0526 0.407 Uiso 1 1 calc R . .
H2S2 H 0.6660 0.4703 0.0178 0.407 Uiso 1 1 calc R . .
H1 H 0.077(5) 0.360(4) 0.1391(15) 0.026(14) Uiso 1 1 d . . .
H2 H -0.106(8) 0.272(5) 0.158(2) 0.08(3) Uiso 1 1 d . . .
H3 H 0.084(7) 0.020(5) 0.105(2) 0.07(2) Uiso 1 1 d . . .

loop_
_atom_site_aniso_label
_atom_site_aniso_U_11
_atom_site_aniso_U_22
_atom_site_aniso_U_33
_atom_site_aniso_U_23
_atom_site_aniso_U_13
_atom_site_aniso_U_12
Pt1 0.04241(14) 0.04026(14) 0.03422(13) -0.00054(11) 0.00490(10) 0.00375(11)
Ru1 0.0300(2) 0.0510(3) 0.0369(3) -0.0072(2) 0.0018(2) 0.0025(2)
Ru2 0.0440(3) 0.0386(3) 0.0405(3) -0.0012(2) 0.0031(2) 0.0023(2)
Ru3 0.0319(2) 0.0398(3) 0.0346(3) 0.0008(2) 0.0061(2) 0.0005(2)
Ru4 0.0346(3) 0.0390(3) 0.0367(3) -0.0045(2) 0.0052(2) -0.0044(2)
Ru5 0.0306(2) 0.0384(3) 0.0330(2) -0.0042(2) 0.00234(19) -0.0006(2)
Ge1 0.0366(3) 0.0372(4) 0.0348(3) -0.0034(3) 0.0033(3) -0.0033(3)
P1 0.0574(11) 0.0408(9) 0.0364(9) -0.0030(7) -0.0018(8) 0.0065(8)
O11 0.066(4) 0.131(6) 0.045(3) -0.012(3) -0.006(3) -0.001(4)
O12 0.049(3) 0.078(4) 0.113(5) 0.000(4) 0.022(3) -0.013(3)
O13 0.071(4) 0.075(4) 0.089(5) -0.012(3) 0.006(3) 0.031(3)
O21 0.137(7) 0.104(6) 0.045(4) 0.011(3) -0.009(4) -0.007(5)
O22 0.116(6) 0.061(4) 0.145(7) -0.035(4) 0.022(5) 0.024(4)
O23 0.075(4) 0.080(5) 0.132(6) 0.001(4) 0.026(4) -0.025(4)
O31 0.105(5) 0.138(7) 0.040(3) -0.010(4) 0.004(3) 0.010(5)
O32 0.047(3) 0.090(5) 0.105(5) -0.004(4) 0.008(3) -0.018(3)
O41 0.139(7) 0.093(5) 0.062(4) -0.021(4) -0.035(4) -0.008(5)
O42 0.068(4) 0.076(4) 0.076(4) 0.013(3) 0.021(3) -0.027(3)
O51 0.035(3) 0.142(6) 0.073(4) -0.023(4) -0.007(3) 0.004(3)
O52 0.115(5) 0.049(3) 0.045(3) 0.008(3) 0.006(3) -0.006(3)
O53 0.067(4) 0.088(5) 0.135(6) 0.021(4) 0.052(4) 0.005(4)
C1 0.028(3) 0.042(3) 0.039(3) -0.002(3) 0.007(2) 0.000(3)
C11 0.038(4) 0.073(5) 0.044(4) -0.011(4) 0.005(3) 0.003(3)
C12 0.034(4) 0.068(5) 0.060(5) -0.006(4) -0.001(3) -0.003(3)
C13 0.048(4) 0.059(5) 0.049(4) -0.006(3) -0.003(3) 0.009(4)
C21 0.070(5) 0.052(5) 0.051(5) 0.004(4) 0.002(4) -0.004(4)
C22 0.067(5) 0.048(5) 0.072(6) -0.005(4) 0.007(4) 0.007(4)
C23 0.048(4) 0.062(5) 0.068(5) 0.006(4) 0.004(4) -0.006(4)
C31 0.045(4) 0.073(5) 0.036(4) 0.001(3) 0.006(3) 0.001(4)
C32 0.047(4) 0.062(5) 0.056(5) -0.003(4) 0.006(3) 0.004(4)
C41 0.072(5) 0.050(4) 0.041(4) -0.004(3) -0.001(4) -0.004(4)
C42 0.048(4) 0.052(4) 0.050(4) -0.005(3) 0.008(3) -0.006(3)
C51 0.044(4) 0.065(5) 0.044(4) -0.009(3) 0.002(3) 0.003(3)
C52 0.054(4) 0.041(4) 0.042(4) -0.010(3) 0.004(3) -0.005(3)
C53 0.060(5) 0.054(5) 0.075(6) 0.013(4) 0.015(4) 0.009(4)
C61 0.074(6) 0.054(5) 0.061(5) -0.023(4) -0.008(4) 0.003(4)
C62 0.115(10) 0.209(16) 0.066(7) -0.052(8) 0.002(7) -0.055(10)
C63 0.087(7) 0.075(6) 0.102(8) -0.023(6) 0.023(6) -0.026(6)
C64 0.137(11) 0.056(6) 0.153(12) 0.008(7) -0.010(9) -0.010(7)
C65 0.074(6) 0.071(6) 0.074(6) -0.011(5) 0.011(5) 0.014(5)
C66 0.060(6) 0.106(8) 0.113(9) -0.011(7) -0.002(6) 0.020(6)
C67 0.091(8) 0.133(10) 0.074(7) -0.028(7) 0.030(6) -0.004(7)
C68 0.112(10) 0.078(8) 0.210(16) -0.005(9) 0.047(10) 0.049(7)
C69 0.088(6) 0.071(6) 0.037(4) 0.003(4) -0.010(4) 0.000(5)
C70 0.26(2) 0.115(11) 0.095(9) 0.032(8) -0.025(11) 0.092(12)
C71 0.134(10) 0.085(7) 0.047(5) 0.002(5) 0.014(6) 0.001(7)
C72 0.150(11) 0.131(10) 0.058(6) -0.002(6) -0.025(7) -0.048(9)
C73 0.046(4) 0.031(3) 0.036(3) -0.010(3) -0.002(3) -0.001(3)
C74 0.052(4) 0.057(5) 0.070(5) 0.009(4) -0.005(4) -0.009(4)
C75 0.062(5) 0.080(6) 0.077(6) 0.011(5) -0.024(5) -0.001(5)
C76 0.093(7) 0.080(6) 0.052(5) 0.023(5) -0.017(5) 0.013(5)
C77 0.083(6) 0.074(6) 0.055(5) 0.025(4) 0.015(4) 0.009(5)
C78 0.058(5) 0.067(5) 0.053(4) 0.012(4) 0.007(4) 0.005(4)
C79 0.047(4) 0.039(4) 0.046(4) -0.004(3) -0.002(3) 0.002(3)
C80 0.073(5) 0.053(5) 0.053(5) -0.002(4) 0.001(4) -0.021(4)
C81 0.081(6) 0.062(6) 0.078(6) 0.011(5) 0.011(5) -0.026(5)
C82 0.077(6) 0.047(5) 0.088(7) -0.011(4) 0.001(5) -0.023(4)
C83 0.086(6) 0.052(5) 0.071(6) -0.032(4) 0.010(5) -0.016(4)
C84 0.084(6) 0.053(5) 0.059(5) -0.018(4) 0.015(4) -0.010(4)
C85 0.043(4) 0.050(4) 0.029(3) 0.000(3) 0.005(3) 0.008(3)
C86 0.064(5) 0.043(4) 0.052(4) 0.006(3) 0.008(4) 0.005(3)
C87 0.068(5) 0.060(5) 0.069(5) 0.006(4) 0.008(4) 0.024(4)
C88 0.041(4) 0.089(7) 0.062(5) 0.020(5) 0.012(4) 0.022(4)
C89 0.043(4) 0.074(5) 0.045(4) 0.005(4) 0.002(3) -0.003(4)
C90 0.043(4) 0.054(4) 0.045(4) -0.001(3) 0.006(3) -0.005(3)

loop_
_atom_type_symbol
_atom_type_description
_atom_type_scat_dispersion_real
_atom_type_scat_dispersion_imag
_atom_type_scat_source
C C 0.0033 0.0016 'International Tables Vol C Tables 4.2.6.8 and 6.1.1.4'
H H 0.0000 0.0000 'International Tables Vol C Tables 4.2.6.8 and 6.1.1.4'
O O 0.0106 0.0060 'International Tables Vol C Tables 4.2.6.8 and 6.1.1.4'
P P 0.1023 0.0942 'International Tables Vol C Tables 4.2.6.8 and 6.1.1.4'
Ge Ge 0.1547 1.8001 'International Tables Vol C Tables 4.2.6.8 and 6.1.1.4'
Ru Ru -1.2594 0.8363 'International Tables Vol C Tables 4.2.6.8 and 6.1.1.4'
Pt Pt -1.7033 8.3905 'International Tables Vol C Tables 4.2.6.8 and 6.1.1.4'

loop_
_geom_angle_atom_site_label_1
_geom_angle_atom_site_label_2
_geom_angle_atom_site_label_3
_geom_angle
_geom_angle_site_symmetry_1
_geom_angle_site_symmetry_3
_geom_angle_publ_flag
C53 Pt1 P1 101.6(3) . . ?
C53 Pt1 Ru3 79.2(2) . . ?
P1 Pt1 Ru3 176.09(4) . . ?
C53 Pt1 Ru4 138.6(2) . . ?
P1 Pt1 Ru4 119.76(5) . . ?
Ru3 Pt1 Ru4 59.644(15) . . ?
C53 Pt1 H3 173(2) . . ?
P1 Pt1 H3 85(2) . . ?
Ru3 Pt1 H3 94(2) . . ?
Ru4 Pt1 H3 35(2) . . ?
C11 Ru1 C12 95.4(3) . . ?
C11 Ru1 C13 94.0(3) . . ?
C12 Ru1 C13 91.9(3) . . ?
C11 Ru1 C1 94.8(3) . . ?
C12 Ru1 C1 130.8(3) . . ?
C13 Ru1 C1 135.1(3) . . ?
C11 Ru1 Ru4 95.3(2) . . ?
C12 Ru1 Ru4 87.3(2) . . ?
C13 Ru1 Ru4 170.7(2) . . ?
C1 Ru1 Ru4 43.82(18) . . ?
C11 Ru1 Ru2 94.3(2) . . ?
C12 Ru1 Ru2 170.0(2) . . ?
C13 Ru1 Ru2 89.4(2) . . ?
C1 Ru1 Ru2 46.00(18) . . ?
Ru4 Ru1 Ru2 89.75(2) . . ?
C11 Ru1 Ru5 142.1(2) . . ?
C12 Ru1 Ru5 110.3(2) . . ?
C13 Ru1 Ru5 111.8(2) . . ?
C1 Ru1 Ru5 47.38(17) . . ?
Ru4 Ru1 Ru5 60.030(17) . . ?
Ru2 Ru1 Ru5 60.181(18) . . ?
C11 Ru1 H2 178(2) . . ?
C12 Ru1 H2 85(2) . . ?
C13 Ru1 H2 84(2) . . ?
C1 Ru1 H2 86(2) . . ?
Ru4 Ru1 H2 86(2) . . ?
Ru2 Ru1 H2 85(2) . . ?
Ru5 Ru1 H2 39(2) . . ?
C23 Ru2 C21 93.3(4) . . ?
C23 Ru2 C22 92.4(4) . . ?
C21 Ru2 C22 95.8(4) . . ?
C23 Ru2 C1 126.2(3) . . ?
C21 Ru2 C1 98.0(3) . . ?
C22 Ru2 C1 137.8(3) . . ?
C23 Ru2 Ru1 167.3(3) . . ?
C21 Ru2 Ru1 97.3(2) . . ?
C22 Ru2 Ru1 93.5(3) . . ?
C1 Ru2 Ru1 45.25(16) . . ?
C23 Ru2 Ru5 107.1(3) . . ?
C21 Ru2 Ru5 145.3(2) . . ?
C22 Ru2 Ru5 110.6(3) . . ?
C1 Ru2 Ru5 47.37(17) . . ?
Ru1 Ru2 Ru5 60.215(18) . . ?
C23 Ru2 Ru3 84.4(3) . . ?
C21 Ru2 Ru3 94.3(2) . . ?
C22 Ru2 Ru3 169.6(3) . . ?
C1 Ru2 Ru3 42.47(16) . . ?
Ru1 Ru2 Ru3 87.71(2) . . ?
Ru5 Ru2 Ru3 61.232(18) . . ?
C23 Ru2 H1 90.0(17) . . ?
C21 Ru2 H1 176.7(17) . . ?
C22 Ru2 H1 83.9(17) . . ?
C1 Ru2 H1 80.2(17) . . ?
Ru1 Ru2 H1 79.5(17) . . ?
Ru5 Ru2 H1 32.9(17) . . ?
Ru3 Ru2 H1 86.1(17) . . ?
C31 Ru3 C32 93.1(3) . . ?
C31 Ru3 C1 109.5(3) . . ?
C32 Ru3 C1 139.9(3) . . ?
C31 Ru3 Pt1 89.4(3) . . ?
C32 Ru3 Pt1 103.4(2) . . ?
C1 Ru3 Pt1 109.26(18) . . ?
C31 Ru3 Ru4 103.5(2) . . ?
C32 Ru3 Ru4 158.1(2) . . ?
C1 Ru3 Ru4 46.29(18) . . ?
Pt1 Ru3 Ru4 63.225(17) . . ?
C31 Ru3 Ru2 106.3(2) . . ?
C32 Ru3 Ru2 97.3(2) . . ?
C1 Ru3 Ru2 45.49(18) . . ?
Pt1 Ru3 Ru2 153.31(2) . . ?
Ru4 Ru3 Ru2 91.71(2) . . ?
C31 Ru3 Ru5 155.7(2) . . ?
C32 Ru3 Ru5 107.4(2) . . ?
C1 Ru3 Ru5 46.21(18) . . ?
Pt1 Ru3 Ru5 98.005(19) . . ?
Ru4 Ru3 Ru5 60.675(17) . . ?
Ru2 Ru3 Ru5 59.266(17) . . ?
C41 Ru4 C42 92.4(3) . . ?
C41 Ru4 C1 107.9(3) . . ?
C42 Ru4 C1 137.3(3) . . ?
C41 Ru4 Ru3 103.3(2) . . ?
C42 Ru4 Ru3 162.1(2) . . ?
C1 Ru4 Ru3 45.37(16) . . ?
C41 Ru4 Pt1 92.6(3) . . ?
C42 Ru4 Pt1 114.2(2) . . ?
C1 Ru4 Pt1 102.27(16) . . ?
Ru3 Ru4 Pt1 57.130(16) . . ?
C41 Ru4 Ru1 101.7(3) . . ?
C42 Ru4 Ru1 94.7(2) . . ?
C1 Ru4 Ru1 45.31(16) . . ?
Ru3 Ru4 Ru1 90.68(2) . . ?
Pt1 Ru4 Ru1 147.22(2) . . ?
C41 Ru4 Ru5 155.4(2) . . ?
C42 Ru4 Ru5 105.2(2) . . ?
C1 Ru4 Ru5 47.61(18) . . ?
Ru3 Ru4 Ru5 63.068(18) . . ?
Pt1 Ru4 Ru5 95.763(19) . . ?
Ru1 Ru4 Ru5 60.337(18) . . ?
C41 Ru4 H3 86(2) . . ?
C42 Ru4 H3 79(3) . . ?
C1 Ru4 H3 138(3) . . ?
Ru3 Ru4 H3 94(3) . . ?
Pt1 Ru4 H3 37(3) . . ?
Ru1 Ru4 H3 170(2) . . ?
Ru5 Ru4 H3 114(2) . . ?
C51 Ru5 C52 90.8(3) . . ?
C51 Ru5 C1 114.2(3) . . ?
C52 Ru5 C1 116.7(3) . . ?
C51 Ru5 Ge1 88.5(2) . . ?
C52 Ru5 Ge1 85.0(2) . . ?
C1 Ru5 Ge1 146.94(16) . . ?
C51 Ru5 Ru4 111.7(2) . . ?
C52 Ru5 Ru4 73.4(2) . . ?
C1 Ru5 Ru4 43.60(17) . . ?
Ge1 Ru5 Ru4 150.11(3) . . ?
C51 Ru5 Ru2 102.3(2) . . ?
C52 Ru5 Ru2 161.2(2) . . ?
C1 Ru5 Ru2 45.60(17) . . ?
Ge1 Ru5 Ru2 108.43(3) . . ?
Ru4 Ru5 Ru2 89.19(2) . . ?
C51 Ru5 Ru1 158.2(2) . . ?
C52 Ru5 Ru1 104.3(2) . . ?
C1 Ru5 Ru1 44.86(15) . . ?
Ge1 Ru5 Ru1 108.17(2) . . ?
Ru4 Ru5 Ru1 59.633(18) . . ?
Ru2 Ru5 Ru1 59.604(18) . . ?
C51 Ru5 Ru3 73.0(2) . . ?
C52 Ru5 Ru3 113.2(2) . . ?
C1 Ru5 Ru3 41.57(15) . . ?
Ge1 Ru5 Ru3 153.63(3) . . ?
Ru4 Ru5 Ru3 56.257(17) . . ?
Ru2 Ru5 Ru3 59.502(18) . . ?
Ru1 Ru5 Ru3 86.432(19) . . ?
C51 Ru5 H1 90.0(19) . . ?
C52 Ru5 H1 158.0(19) . . ?
C1 Ru5 H1 82.8(18) . . ?
Ge1 Ru5 H1 73.0(18) . . ?
Ru4 Ru5 H1 126.3(18) . . ?
Ru2 Ru5 H1 37.3(18) . . ?
Ru1 Ru5 H1 81.8(18) . . ?
Ru3 Ru5 H1 88.0(19) . . ?
C51 Ru5 H2 161(2) . . ?
C52 Ru5 H2 87(2) . . ?
C1 Ru5 H2 84(2) . . ?
Ge1 Ru5 H2 72(2) . . ?
Ru4 Ru5 H2 86(2) . . ?
Ru2 Ru5 H2 85(2) . . ?
Ru1 Ru5 H2 39(2) . . ?
Ru3 Ru5 H2 125(2) . . ?
H1 Ru5 H2 85(3) . . ?
C73 Ge1 C85 106.8(3) . . ?
C73 Ge1 C79 101.8(3) . . ?
C85 Ge1 C79 108.3(3) . . ?
C73 Ge1 Ru5 113.47(17) . . ?
C85 Ge1 Ru5 109.69(19) . . ?
C79 Ge1 Ru5 116.2(2) . . ?
C61 P1 C69 109.8(4) . . ?
C61 P1 C65 107.1(4) . . ?
C69 P1 C65 109.3(4) . . ?
C61 P1 Pt1 113.6(3) . . ?
C69 P1 Pt1 105.6(3) . . ?
C65 P1 Pt1 111.4(3) . . ?
Ru3 C1 Ru4 88.3(2) . . ?
Ru3 C1 Ru1 179.2(4) . . ?
Ru4 C1 Ru1 90.9(2) . . ?
Ru3 C1 Ru2 92.0(2) . . ?
Ru4 C1 Ru2 175.8(4) . . ?
Ru1 C1 Ru2 88.8(2) . . ?
Ru3 C1 Ru5 92.2(2) . . ?
Ru4 C1 Ru5 88.8(2) . . ?
Ru1 C1 Ru5 87.8(2) . . ?
Ru2 C1 Ru5 87.0(2) . . ?
O11 C11 Ru1 176.7(7) . . ?
O12 C12 Ru1 178.0(8) . . ?
O13 C13 Ru1 177.8(7) . . ?
O21 C21 Ru2 177.9(8) . . ?
O22 C22 Ru2 176.0(9) . . ?
O23 C23 Ru2 173.9(8) . . ?
O31 C31 Ru3 177.4(7) . . ?
O32 C32 Ru3 175.8(7) . . ?
O41 C41 Ru4 176.2(7) . . ?
O42 C42 Ru4 176.7(7) . . ?
O51 C51 Ru5 172.5(7) . . ?
O52 C52 Ru5 173.1(6) . . ?
O53 C53 Pt1 177.5(8) . . ?
C62 C61 C63 104.0(8) . . ?
C62 C61 C64 110.0(9) . . ?
C63 C61 C64 102.7(9) . . ?
C62 C61 P1 111.4(7) . . ?
C63 C61 P1 112.8(6) . . ?
C64 C61 P1 115.0(7) . . ?
C61 C62 H62A 109.5 . . ?
C61 C62 H62B 109.5 . . ?
H62A C62 H62B 109.5 . . ?
C61 C62 H62C 109.5 . . ?
H62A C62 H62C 109.5 . . ?
H62B C62 H62C 109.5 . . ?
C61 C63 H63A 109.5 . . ?
C61 C63 H63B 109.5 . . ?
H63A C63 H63B 109.5 . . ?
C61 C63 H63C 109.5 . . ?
H63A C63 H63C 109.5 . . ?
H63B C63 H63C 109.5 . . ?
C61 C64 H64A 109.5 . . ?
C61 C64 H64B 109.5 . . ?
H64A C64 H64B 109.5 . . ?
C61 C64 H64C 109.5 . . ?
H64A C64 H64C 109.5 . . ?
H64B C64 H64C 109.5 . . ?
C67 C65 C66 105.7(9) . . ?
C67 C65 C68 109.6(9) . . ?
C66 C65 C68 105.8(9) . . ?
C67 C65 P1 110.1(7) . . ?
C66 C65 P1 110.6(6) . . ?
C68 C65 P1 114.6(7) . . ?
C65 C66 H66A 109.5 . . ?
C65 C66 H66B 109.5 . . ?
H66A C66 H66B 109.5 . . ?
C65 C66 H66C 109.5 . . ?
H66A C66 H66C 109.5 . . ?
H66B C66 H66C 109.5 . . ?
C65 C67 H67A 109.5 . . ?
C65 C67 H67B 109.5 . . ?
H67A C67 H67B 109.5 . . ?
C65 C67 H67C 109.5 . . ?
H67A C67 H67C 109.5 . . ?
H67B C67 H67C 109.5 . . ?
C65 C68 H68A 109.5 . . ?
C65 C68 H68B 109.5 . . ?
H68A C68 H68B 109.5 . . ?
C65 C68 H68C 109.5 . . ?
H68A C68 H68C 109.5 . . ?
H68B C68 H68C 109.5 . . ?
C70 C69 C71 107.3(9) . . ?
C70 C69 C72 110.9(10) . . ?
C71 C69 C72 103.6(8) . . ?
C70 C69 P1 116.2(7) . . ?
C71 C69 P1 110.2(6) . . ?
C72 C69 P1 107.8(6) . . ?
C69 C70 H70A 109.5 . . ?
C69 C70 H70B 109.5 . . ?
H70A C70 H70B 109.5 . . ?
C69 C70 H70C 109.5 . . ?
H70A C70 H70C 109.5 . . ?
H70B C70 H70C 109.5 . . ?
C69 C71 H71A 109.5 . . ?
C69 C71 H71B 109.5 . . ?
H71A C71 H71B 109.5 . . ?
C69 C71 H71C 109.5 . . ?
H71A C71 H71C 109.5 . . ?
H71B C71 H71C 109.5 . . ?
C69 C72 H72A 109.5 . . ?
C69 C72 H72B 109.5 . . ?
H72A C72 H72B 109.5 . . ?
C69 C72 H72C 109.5 . . ?
H72A C72 H72C 109.5 . . ?
H72B C72 H72C 109.5 . . ?
C74 C73 C78 116.5(7) . . ?
C74 C73 Ge1 119.7(5) . . ?
C78 C73 Ge1 123.8(5) . . ?
C73 C74 C75 121.1(8) . . ?
C73 C74 H74 119.4 . . ?
C75 C74 H74 119.4 . . ?
C76 C75 C74 120.5(8) . . ?
C76 C75 H75 119.8 . . ?
C74 C75 H75 119.8 . . ?
C75 C76 C77 119.2(8) . . ?
C75 C76 H76 120.4 . . ?
C77 C76 H76 120.4 . . ?
C76 C77 C78 120.8(8) . . ?
C76 C77 H77 119.6 . . ?
C78 C77 H77 119.6 . . ?
C77 C78 C73 121.9(8) . . ?
C77 C78 H78 119.0 . . ?
C73 C78 H78 119.0 . . ?
C84 C79 C80 117.0(7) . . ?
C84 C79 Ge1 118.6(6) . . ?
C80 C79 Ge1 124.3(5) . . ?
C81 C80 C79 120.9(8) . . ?
C81 C80 H80 119.6 . . ?
C79 C80 H80 119.6 . . ?
C82 C81 C80 120.2(8) . . ?
C82 C81 H81 119.9 . . ?
C80 C81 H81 119.9 . . ?
C83 C82 C81 119.8(8) . . ?
C83 C82 H82 120.1 . . ?
C81 C82 H82 120.1 . . ?
C82 C83 C84 120.1(8) . . ?
C82 C83 H83 119.9 . . ?
C84 C83 H83 119.9 . . ?
C79 C84 C83 122.0(8) . . ?
C79 C84 H84 119.0 . . ?
C83 C84 H84 119.0 . . ?
C90 C85 C86 117.6(6) . . ?
C90 C85 Ge1 119.6(5) . . ?
C86 C85 Ge1 122.7(5) . . ?
C85 C86 C87 119.8(7) . . ?
C85 C86 H86 120.1 . . ?
C87 C86 H86 120.1 . . ?
C88 C87 C86 120.4(8) . . ?
C88 C87 H87 119.8 . . ?
C86 C87 H87 119.8 . . ?
C89 C88 C87 121.0(7) . . ?
C89 C88 H88 119.5 . . ?
C87 C88 H88 119.5 . . ?
C88 C89 C90 119.2(8) . . ?
C88 C89 H89 120.4 . . ?
C90 C89 H89 120.4 . . ?
C89 C90 C85 121.8(7) . . ?
C89 C90 H90 119.1 . . ?
C85 C90 H90 119.1 . . ?
C2S C1S H1S1 109.5 . . ?
C2S C1S H1S2 109.5 . . ?
H1S1 C1S H1S2 109.5 . . ?
C2S C1S H1S3 109.5 . . ?
H1S1 C1S H1S3 109.5 . . ?
H1S2 C1S H1S3 109.5 . . ?
C2S C3S C3S 84(3) . 3_665 ?
C2S C3S H3S1 114.7 . . ?
C3S C3S H3S1 114.7 3_665 . ?
C2S C3S H3S2 114.7 . . ?
C3S C3S H3S2 114.7 3_665 . ?
H3S1 C3S H3S2 111.8 . . ?
C1S C2S C3S 107.0(10) . . ?
C1S C2S H2S1 110.3 . . ?
C3S C2S H2S1 110.3 . . ?
C1S C2S H2S2 110.3 . . ?
C3S C2S H2S2 110.3 . . ?
H2S1 C2S H2S2 108.6 . . ?

loop_
_geom_bond_atom_site_label_1
_geom_bond_atom_site_label_2
_geom_bond_distance
_geom_bond_site_symmetry_2
_geom_bond_publ_flag
Pt1 C53 1.853(9) . ?
Pt1 P1 2.3745(18) . ?
Pt1 Ru3 2.6683(6) . ?
Pt1 Ru4 2.8363(6) . ?
Pt1 H3 1.79(7) . ?
Ru1 C11 1.918(7) . ?
Ru1 C12 1.923(8) . ?
Ru1 C13 1.928(8) . ?
Ru1 C1 2.035(6) . ?
Ru1 Ru4 2.8627(8) . ?
Ru1 Ru2 2.8654(8) . ?
Ru1 Ru5 2.8831(7) . ?
Ru1 H2 1.85(8) . ?
Ru2 C23 1.889(8) . ?
Ru2 C21 1.914(8) . ?
Ru2 C22 1.926(8) . ?
Ru2 C1 2.062(6) . ?
Ru2 Ru5 2.8821(7) . ?
Ru2 Ru3 2.8892(7) . ?
Ru2 H1 1.86(5) . ?
Ru3 C31 1.838(7) . ?
Ru3 C32 1.901(8) . ?
Ru3 C1 1.952(6) . ?
Ru3 Ru4 2.7414(7) . ?
Ru3 Ru5 2.9392(7) . ?
Ru4 C41 1.849(7) . ?
Ru4 C42 1.913(7) . ?
Ru4 C1 1.982(6) . ?
Ru4 Ru5 2.8743(7) . ?
Ru4 H3 1.70(8) . ?
Ru5 C51 1.890(7) . ?
Ru5 C52 1.899(7) . ?
Ru5 C1 2.123(6) . ?
Ru5 Ge1 2.5362(8) . ?
Ru5 H1 1.66(5) . ?
Ru5 H2 1.85(8) . ?
Ge1 C73 1.960(6) . ?
Ge1 C85 1.965(6) . ?
Ge1 C79 1.972(7) . ?
P1 C61 1.885(8) . ?
P1 C69 1.898(8) . ?
P1 C65 1.911(9) . ?
O11 C11 1.121(8) . ?
O12 C12 1.104(9) . ?
O13 C13 1.122(9) . ?
O21 C21 1.120(9) . ?
O22 C22 1.104(9) . ?
O23 C23 1.142(9) . ?
O31 C31 1.136(8) . ?
O32 C32 1.144(9) . ?
O41 C41 1.133(9) . ?
O42 C42 1.126(8) . ?
O51 C51 1.137(8) . ?
O52 C52 1.132(8) . ?
O53 C53 1.132(9) . ?
C61 C62 1.499(12) . ?
C61 C63 1.514(12) . ?
C61 C64 1.564(13) . ?
C62 H62A 0.9600 . ?
C62 H62B 0.9600 . ?
C62 H62C 0.9600 . ?
C63 H63A 0.9600 . ?
C63 H63B 0.9600 . ?
C63 H63C 0.9600 . ?
C64 H64A 0.9600 . ?
C64 H64B 0.9600 . ?
C64 H64C 0.9600 . ?
C65 C67 1.530(13) . ?
C65 C66 1.537(13) . ?
C65 C68 1.564(13) . ?
C66 H66A 0.9600 . ?
C66 H66B 0.9600 . ?
C66 H66C 0.9600 . ?
C67 H67A 0.9600 . ?
C67 H67B 0.9600 . ?
C67 H67C 0.9600 . ?
C68 H68A 0.9600 . ?
C68 H68B 0.9600 . ?
C68 H68C 0.9600 . ?
C69 C70 1.489(13) . ?
C69 C71 1.522(13) . ?
C69 C72 1.545(13) . ?
C70 H70A 0.9600 . ?
C70 H70B 0.9600 . ?
C70 H70C 0.9600 . ?
C71 H71A 0.9600 . ?
C71 H71B 0.9600 . ?
C71 H71C 0.9600 . ?
C72 H72A 0.9600 . ?
C72 H72B 0.9600 . ?
C72 H72C 0.9600 . ?
C73 C74 1.378(10) . ?
C73 C78 1.386(10) . ?
C74 C75 1.395(11) . ?
C74 H74 0.9300 . ?
C75 C76 1.355(13) . ?
C75 H75 0.9300 . ?
C76 C77 1.356(12) . ?
C76 H76 0.9300 . ?
C77 C78 1.367(11) . ?
C77 H77 0.9300 . ?
C78 H78 0.9300 . ?
C79 C84 1.367(10) . ?
C79 C80 1.386(10) . ?
C80 C81 1.384(11) . ?
C80 H80 0.9300 . ?
C81 C82 1.360(12) . ?
C81 H81 0.9300 . ?
C82 C83 1.348(12) . ?
C82 H82 0.9300 . ?
C83 C84 1.377(11) . ?
C83 H83 0.9300 . ?
C84 H84 0.9300 . ?
C85 C90 1.394(9) . ?
C85 C86 1.394(9) . ?
C86 C87 1.398(11) . ?
C86 H86 0.9300 . ?
C87 C88 1.361(12) . ?
C87 H87 0.9300 . ?
C88 C89 1.360(11) . ?
C88 H88 0.9300 . ?
C89 C90 1.384(10) . ?
C89 H89 0.9300 . ?
C90 H90 0.9300 . ?
C1S C2S 1.491(10) . ?
C1S H1S1 0.9600 . ?
C1S H1S2 0.9600 . ?
C1S H1S3 0.9600 . ?
C3S C2S 1.494(10) . ?
C3S C3S 1.57(6) 3_665 ?
C3S H3S1 0.9700 . ?
C3S H3S2 0.9700 . ?
C2S H2S1 0.9700 . ?
C2S H2S2 0.9700 . ?
